data_7702359
loop_
_publ_author_name
'Wietzke, Rapha\"el'
'Mazzanti, Marinella'
'Latour, Jean-Marc'
'P\'ecaut, Jacques'

_publ_section_title
;
 A rare uranium(III) complex of a tripodal aromatic amine and its
 lanthanum analogue
;
_journal_issue 24
_journal_name_full 'Journal of the Chemical Society, Dalton Transactions'
_journal_page_first 4087
_journal_paper_doi 10.1039/a807921h
_journal_year 1998
_chemical_formula_sum 'C36 H35 Cl9 La N7 O14'
_chemical_formula_weight 1247.67
_chemical_name_common '[La(tbpa)(H2O)(m-ClO4)] (ClO4)2.2CHCl3.MeOH'
_space_group_IT_number 2
_space_group_name_Hall '-P 1'
_space_group_name_H-M_alt 'P -1'
_symmetry_cell_setting triclinic
_symmetry_space_group_name_H-M 'P -1'
_atom_sites_solution_hydrogens geom
_atom_sites_solution_primary direct
_atom_sites_solution_secondary difmap
_audit_creation_method SHELXL-97
_cell_angle_alpha 69.6470(10)
_cell_angle_beta 87.5360(10)
_cell_angle_gamma 64.0780(10)
_cell_formula_units_Z 2
_cell_length_a 11.90850(10)
_cell_length_b 13.3371(2)
_cell_length_c 18.2306(3)
_cell_measurement_reflns_used 167
_cell_measurement_temperature 193(2)
_cell_measurement_theta_max 25
_cell_measurement_theta_min 0
_cell_volume 2421.07(7)
_computing_structure_refinement 'SHELXL-97 (Sheldrick, 1997)'
_computing_structure_solution 'SHELXS-97 (Sheldrick, 1990)'
_diffrn_ambient_temperature 293(2)
_diffrn_measured_fraction_theta_full 0.986
_diffrn_measured_fraction_theta_max 0.986
_diffrn_radiation_monochromator graphite
_diffrn_radiation_source 'fine-focus sealed tube'
_diffrn_radiation_type MoK\a
_diffrn_radiation_wavelength 0.71073
_diffrn_reflns_av_R_equivalents 0.0163
_diffrn_reflns_av_sigmaI/netI 0.0294
_diffrn_reflns_limit_h_max 13
_diffrn_reflns_limit_h_min -13
_diffrn_reflns_limit_k_max 14
_diffrn_reflns_limit_k_min -14
_diffrn_reflns_limit_l_max 20
_diffrn_reflns_limit_l_min -20
_diffrn_reflns_number 12134
_diffrn_reflns_theta_full 23.23
_diffrn_reflns_theta_max 23.23
_diffrn_reflns_theta_min 1.78
_diffrn_standards_decay_% <0.1
_exptl_absorpt_coefficient_mu 1.448
_exptl_absorpt_correction_T_max 0.75
_exptl_absorpt_correction_T_min 0.48
_exptl_absorpt_correction_type SADABS
_exptl_crystal_colour colorless
_exptl_crystal_density_diffrn 1.711
_exptl_crystal_density_method 'not measured'
_exptl_crystal_F_000 1244
_exptl_crystal_size_max 0.5
_exptl_crystal_size_mid 0.3
_exptl_crystal_size_min 0.2
_refine_diff_density_max 1.245
_refine_diff_density_min -0.654
_refine_diff_density_rms 0.082
_refine_ls_extinction_method none
_refine_ls_goodness_of_fit_ref 1.082
_refine_ls_hydrogen_treatment mixed
_refine_ls_matrix_type full
_refine_ls_number_parameters 774
_refine_ls_number_reflns 6844
_refine_ls_number_restraints 0
_refine_ls_restrained_S_all 1.082
_refine_ls_R_factor_all 0.0380
_refine_ls_R_factor_gt 0.0341
_refine_ls_shift/su_max 1.616
_refine_ls_shift/su_mean 0.023
_refine_ls_structure_factor_coef Fsqd
_refine_ls_weighting_details 'calc w=1/[\s^2^(Fo^2^)+(0.0449P)^2^+4.9421P] where P=(Fo^2^+2Fc^2^)/3'
_refine_ls_weighting_scheme calc
_refine_ls_wR_factor_gt 0.0872
_refine_ls_wR_factor_ref 0.0895
_reflns_number_gt 6297
_reflns_number_total 6844
_reflns_threshold_expression >2sigma(I)
_cod_data_source_file 807921h.txt
_cod_data_source_block La(tbpa)
_cod_original_cell_volume 2421.07(6)
_cod_original_sg_symbol_H-M P-1
_cod_database_code 7702359

loop_
_symmetry_equiv_pos_as_xyz
'x, y, z'
'-x, -y, -z'

loop_
_atom_site_label
_atom_site_type_symbol
_atom_site_fract_x
_atom_site_fract_y
_atom_site_fract_z
_atom_site_U_iso_or_equiv
_atom_site_adp_type
_atom_site_occupancy
_atom_site_symmetry_multiplicity
_atom_site_calc_flag
_atom_site_refinement_flags
_atom_site_disorder_assembly
_atom_site_disorder_group
La La 0.76461(2) 0.82566(2) 0.794303(12) 0.02050(9) Uani 1 1 d . . .
O1 O 0.5906(3) 0.7707(3) 0.79067(19) 0.0503(9) Uani 1 1 d . . .
N1 N 0.8343(3) 0.9766(3) 0.68341(19) 0.0238(7) Uani 1 1 d . . .
N2 N 1.0076(3) 0.7504(3) 0.76936(19) 0.0265(8) Uani 1 1 d . . .
N3 N 0.6093(3) 1.0075(3) 0.8417(2) 0.0287(8) Uani 1 1 d . . .
N4 N 0.8557(3) 0.8891(3) 0.8988(2) 0.0311(8) Uani 1 1 d . . .
N5 N 0.7349(3) 0.8266(3) 0.64871(19) 0.0251(8) Uani 1 1 d . . .
N6 N 0.8632(4) 0.6135(3) 0.7640(2) 0.0320(8) Uani 1 1 d . . .
N7 N 0.5768(3) 1.0283(3) 0.6904(2) 0.0272(8) Uani 1 1 d . . .
C1 C 0.6163(4) 1.1257(4) 0.6654(3) 0.0311(10) Uani 1 1 d . . .
H1A H 0.555(5) 1.197(5) 0.619(3) 0.050(14) Uiso 1 1 d . . .
H1B H 0.616(4) 1.147(4) 0.707(3) 0.020(10) Uiso 1 1 d . . .
C2 C 0.7443(4) 1.0867(4) 0.6395(2) 0.0282(9) Uani 1 1 d . . .
C3 C 0.7678(5) 1.1632(4) 0.5731(3) 0.0340(10) Uani 1 1 d . . .
H3 H 0.701(5) 1.236(5) 0.544(3) 0.044(14) Uiso 1 1 d . . .
C4 C 0.8880(5) 1.1243(4) 0.5516(3) 0.0386(11) Uani 1 1 d . . .
H4 H 0.905(5) 1.175(4) 0.506(3) 0.043(13) Uiso 1 1 d . . .
C5 C 0.9796(4) 1.0115(4) 0.5953(3) 0.0318(10) Uani 1 1 d . . .
H5 H 1.068(5) 0.976(4) 0.581(3) 0.048(14) Uiso 1 1 d . . .
C6 C 0.9510(4) 0.9394(4) 0.6608(2) 0.0254(9) Uani 1 1 d . . .
C7 C 1.0468(4) 0.8161(4) 0.7094(2) 0.0259(9) Uani 1 1 d . . .
C8 C 1.1706(5) 0.7698(5) 0.6939(3) 0.0430(12) Uani 1 1 d . . .
H8 H 1.192(5) 0.822(5) 0.653(3) 0.046(14) Uiso 1 1 d . . .
C9 C 1.2552(5) 0.6544(5) 0.7403(4) 0.0525(14) Uani 1 1 d . . .
H9 H 1.337(6) 0.624(5) 0.729(4) 0.067(18) Uiso 1 1 d . . .
C10 C 1.2168(4) 0.5871(4) 0.8019(3) 0.0414(12) Uani 1 1 d . . .
H10 H 1.272(5) 0.508(5) 0.839(3) 0.051(15) Uiso 1 1 d . . .
C11 C 1.0928(4) 0.6389(4) 0.8137(3) 0.0325(10) Uani 1 1 d . . .
H11 H 1.066(4) 0.598(4) 0.853(3) 0.022(11) Uiso 1 1 d . . .
C21 C 0.4626(4) 1.0640(5) 0.7304(3) 0.0352(11) Uani 1 1 d . . .
H21A H 0.408(5) 1.131(4) 0.702(3) 0.028(12) Uiso 1 1 d . . .
H21B H 0.433(4) 1.000(4) 0.740(3) 0.034(12) Uiso 1 1 d . . .
C22 C 0.4901(4) 1.0741(4) 0.8063(3) 0.0309(10) Uani 1 1 d . . .
C23 C 0.3971(5) 1.1494(4) 0.8374(3) 0.0400(12) Uani 1 1 d . . .
H23 H 0.325(5) 1.184(5) 0.815(3) 0.044(15) Uiso 1 1 d . . .
C24 C 0.4287(5) 1.1582(5) 0.9055(3) 0.0474(13) Uani 1 1 d . . .
H24 H 0.365(6) 1.212(5) 0.922(3) 0.063(17) Uiso 1 1 d . . .
C25 C 0.5515(5) 1.0939(4) 0.9403(3) 0.0428(12) Uani 1 1 d . . .
H25 H 0.572(5) 1.103(5) 0.982(4) 0.059(17) Uiso 1 1 d . . .
C26 C 0.6415(4) 1.0186(4) 0.9076(2) 0.0301(10) Uani 1 1 d . . .
C27 C 0.7767(4) 0.9511(4) 0.9405(2) 0.0302(10) Uani 1 1 d . . .
C28 C 0.8200(5) 0.9535(4) 1.0091(3) 0.0389(11) Uani 1 1 d . . .
H28 H 0.764(4) 0.994(4) 1.036(3) 0.034(13) Uiso 1 1 d . . .
C29 C 0.9468(5) 0.8948(5) 1.0351(3) 0.0417(12) Uani 1 1 d . . .
H29 H 0.974(4) 0.895(4) 1.081(3) 0.038(13) Uiso 1 1 d . . .
C30 C 1.0275(5) 0.8353(5) 0.9923(3) 0.0451(13) Uani 1 1 d . . .
H30 H 1.110(5) 0.798(5) 1.005(3) 0.048(15) Uiso 1 1 d . . .
C31 C 0.9790(4) 0.8331(5) 0.9257(3) 0.0407(12) Uani 1 1 d . . .
H31 H 1.032(4) 0.794(4) 0.892(3) 0.036(12) Uiso 1 1 d . . .
C41 C 0.5450(4) 1.0100(4) 0.6195(3) 0.0312(10) Uani 1 1 d . . .
H41A H 0.490(5) 0.968(4) 0.634(3) 0.043(13) Uiso 1 1 d . . .
H41B H 0.502(3) 1.085(4) 0.577(2) 0.012(9) Uiso 1 1 d . . .
C42 C 0.6598(4) 0.9325(4) 0.5921(2) 0.0274(9) Uani 1 1 d . . .
C43 C 0.6824(4) 0.9620(4) 0.5143(3) 0.0307(10) Uani 1 1 d . . .
H43 H 0.630(4) 1.037(4) 0.477(3) 0.033(12) Uiso 1 1 d . . .
C44 C 0.7855(5) 0.8806(4) 0.4938(3) 0.0339(11) Uani 1 1 d . . .
H44 H 0.801(4) 0.901(3) 0.443(3) 0.019(10) Uiso 1 1 d . . .
C45 C 0.8594(5) 0.7695(4) 0.5508(3) 0.0334(10) Uani 1 1 d . . .
H45 H 0.926(4) 0.714(4) 0.540(3) 0.026(11) Uiso 1 1 d . . .
C46 C 0.8303(4) 0.7435(4) 0.6277(2) 0.0269(9) Uani 1 1 d . . .
C47 C 0.8919(4) 0.6220(4) 0.6905(2) 0.0304(10) Uani 1 1 d . . .
C48 C 0.9655(5) 0.5226(4) 0.6716(3) 0.0472(13) Uani 1 1 d . . .
H48 H 0.982(5) 0.530(5) 0.618(3) 0.055(16) Uiso 1 1 d . . .
C49 C 1.0097(6) 0.4097(5) 0.7296(3) 0.0614(17) Uani 1 1 d . . .
H49 H 1.055(6) 0.337(6) 0.720(4) 0.08(2) Uiso 1 1 d . . .
C50 C 0.9784(6) 0.3989(5) 0.8042(3) 0.0572(16) Uani 1 1 d . . .
H50 H 1.003(6) 0.327(6) 0.847(4) 0.068(18) Uiso 1 1 d . . .
C51 C 0.9064(6) 0.5030(4) 0.8190(3) 0.0449(13) Uani 1 1 d . . .
H51 H 0.884(4) 0.501(4) 0.867(3) 0.037(13) Uiso 1 1 d . . .
C61 C 0.3789(12) 0.7133(14) 0.9190(7) 0.168(6) Uani 1 1 d . . .
O21A O 0.3992(12) 0.8229(18) 0.8884(8) 0.105(6) Uani 0.50 1 d P . .
O21B O 0.4021(15) 0.774(2) 0.8544(10) 0.157(9) Uani 0.50 1 d P . .
Cl1 Cl 0.79466(10) 0.64204(9) 0.98000(6) 0.0308(2) Uani 1 1 d . . .
O2 O 0.8891(3) 0.6362(3) 0.92557(16) 0.0325(7) Uani 1 1 d . . .
O3 O 0.6837(3) 0.7557(3) 0.93924(16) 0.0331(7) Uani 1 1 d . . .
O4 O 0.7665(4) 0.5436(3) 0.9953(2) 0.0500(9) Uani 1 1 d . . .
O5 O 0.8397(3) 0.6420(3) 1.05112(17) 0.0435(8) Uani 1 1 d . . .
Cl2 Cl 0.13526(11) 1.05988(11) 0.74441(7) 0.0390(3) Uani 1 1 d . . .
O6 O 0.0821(5) 1.1680(4) 0.6747(2) 0.0800(14) Uani 1 1 d . . .
O7 O 0.0387(4) 1.0278(4) 0.7741(3) 0.0692(12) Uani 1 1 d . . .
O8 O 0.1880(4) 1.0851(5) 0.8000(3) 0.0820(15) Uani 1 1 d . . .
O9 O 0.2286(3) 0.9701(3) 0.7200(3) 0.0633(11) Uani 1 1 d . . .
C62 C 0.7386(6) 0.5312(6) 0.4887(4) 0.0678(18) Uani 1 1 d . . .
Cl4A Cl 0.7302(9) 0.4627(7) 0.4108(4) 0.165(4) Uani 0.50 1 d P . .
Cl4B Cl 0.6504(4) 0.5023(4) 0.4357(4) 0.0792(14) Uani 0.50 1 d P . .
Cl5 Cl 0.79496(14) 0.63229(13) 0.43312(10) 0.0603(4) Uani 1 1 d . . .
Cl6A Cl 0.8690(17) 0.3947(18) 0.5548(11) 0.050(2) Uani 0.50 1 d P . .
Cl6B Cl 0.8507(19) 0.4094(19) 0.5596(12) 0.073(5) Uani 0.50 1 d P . .
C63 C 0.6606(5) 0.3620(5) 0.7815(3) 0.0497(13) Uani 1 1 d . . .
Cl7A Cl 0.6436(11) 0.3681(10) 0.8772(7) 0.095(3) Uani 0.50 1 d P . .
Cl7B Cl 0.6659(10) 0.4030(9) 0.8637(6) 0.0707(17) Uani 0.50 1 d P . .
Cl8 Cl 0.79266(13) 0.22734(14) 0.78800(10) 0.0632(4) Uani 1 1 d . . .
Cl9 Cl 0.52180(14) 0.35789(14) 0.75870(13) 0.0767(5) Uani 1 1 d . . .
Cl3A Cl 0.5292(5) 0.6924(5) 0.6228(2) 0.0221(9) Uani 0.50 1 d P A -1
O11A O 0.6253(14) 0.6263(11) 0.6878(7) 0.054(3) Uani 0.50 1 d P A -1
O12A O 0.4382(8) 0.7847(5) 0.6463(5) 0.054(2) Uani 0.50 1 d P A -1
O10A O 0.4915(10) 0.6129(9) 0.6104(5) 0.056(2) Uiso 0.50 1 d P A -1
Cl3B Cl 0.5287(7) 0.6859(6) 0.6052(5) 0.114(3) Uani 0.50 1 d P A -2
O11B O 0.629(2) 0.603(2) 0.6678(17) 0.252(17) Uani 0.50 1 d P A -2
O12B O 0.4161(11) 0.724(3) 0.6081(8) 0.216(13) Uani 0.50 1 d P A -2
O10B O 0.526(4) 0.598(4) 0.590(3) 0.29(2) Uiso 0.50 1 d P A -2
O13 O 0.5754(4) 0.7494(3) 0.5537(2) 0.0591(10) Uani 1 1 d . . .

loop_
_atom_site_aniso_label
_atom_site_aniso_U_11
_atom_site_aniso_U_22
_atom_site_aniso_U_33
_atom_site_aniso_U_23
_atom_site_aniso_U_13
_atom_site_aniso_U_12
La 0.02038(14) 0.02330(14) 0.01590(14) -0.00604(10) 0.00265(9) -0.00910(10)
O1 0.052(2) 0.070(2) 0.0361(19) -0.0035(17) -0.0038(16) -0.045(2)
N1 0.0262(18) 0.0221(18) 0.0227(18) -0.0072(15) 0.0027(15) -0.0115(15)
N2 0.0245(18) 0.030(2) 0.0220(18) -0.0087(16) 0.0045(15) -0.0101(16)
N3 0.031(2) 0.0264(19) 0.0247(19) -0.0091(15) 0.0059(15) -0.0100(16)
N4 0.034(2) 0.040(2) 0.0246(19) -0.0137(17) 0.0046(16) -0.0191(18)
N5 0.0302(19) 0.0277(19) 0.0186(18) -0.0064(15) 0.0006(15) -0.0154(16)
N6 0.045(2) 0.024(2) 0.024(2) -0.0059(16) -0.0009(16) -0.0157(17)
N7 0.0231(18) 0.0302(19) 0.0243(18) -0.0089(15) 0.0030(14) -0.0095(16)
C1 0.036(3) 0.027(2) 0.025(2) -0.007(2) 0.002(2) -0.012(2)
C2 0.039(3) 0.029(2) 0.022(2) -0.0096(19) 0.0053(19) -0.020(2)
C3 0.044(3) 0.024(2) 0.029(2) -0.005(2) 0.002(2) -0.014(2)
C4 0.055(3) 0.035(3) 0.029(3) -0.006(2) 0.014(2) -0.029(3)
C5 0.039(3) 0.035(3) 0.026(2) -0.011(2) 0.010(2) -0.021(2)
C6 0.030(2) 0.032(2) 0.024(2) -0.0127(19) 0.0073(18) -0.020(2)
C7 0.027(2) 0.030(2) 0.025(2) -0.0117(19) 0.0095(18) -0.0164(19)
C8 0.034(3) 0.039(3) 0.049(3) -0.010(2) 0.017(2) -0.016(2)
C9 0.031(3) 0.048(3) 0.065(4) -0.017(3) 0.020(3) -0.010(3)
C10 0.027(3) 0.035(3) 0.043(3) -0.005(2) 0.009(2) -0.006(2)
C11 0.030(2) 0.033(3) 0.026(2) -0.004(2) 0.008(2) -0.011(2)
C21 0.016(2) 0.036(3) 0.038(3) -0.010(2) 0.000(2) 0.000(2)
C22 0.026(2) 0.025(2) 0.035(2) -0.0087(19) 0.0066(19) -0.0070(19)
C23 0.028(3) 0.037(3) 0.047(3) -0.017(2) 0.011(2) -0.008(2)
C24 0.047(3) 0.044(3) 0.047(3) -0.027(3) 0.021(3) -0.011(3)
C25 0.059(3) 0.037(3) 0.034(3) -0.021(2) 0.016(3) -0.018(3)
C26 0.039(3) 0.027(2) 0.027(2) -0.0115(19) 0.0113(19) -0.017(2)
C27 0.045(3) 0.028(2) 0.022(2) -0.0079(18) 0.0069(19) -0.022(2)
C28 0.058(3) 0.038(3) 0.026(2) -0.014(2) 0.006(2) -0.025(3)
C29 0.064(4) 0.048(3) 0.026(3) -0.014(2) 0.000(2) -0.036(3)
C30 0.041(3) 0.061(3) 0.041(3) -0.017(3) -0.001(2) -0.029(3)
C31 0.033(3) 0.060(3) 0.038(3) -0.026(3) 0.006(2) -0.022(2)
C41 0.028(2) 0.033(3) 0.021(2) -0.005(2) -0.0052(19) -0.007(2)
C42 0.035(2) 0.032(2) 0.018(2) -0.0068(18) -0.0024(18) -0.020(2)
C43 0.039(3) 0.031(3) 0.023(2) -0.007(2) -0.003(2) -0.019(2)
C44 0.052(3) 0.044(3) 0.017(2) -0.011(2) 0.009(2) -0.033(3)
C45 0.038(3) 0.042(3) 0.027(2) -0.018(2) 0.010(2) -0.020(2)
C46 0.032(2) 0.029(2) 0.025(2) -0.0120(19) 0.0012(18) -0.017(2)
C47 0.037(2) 0.029(2) 0.025(2) -0.0119(19) 0.0000(19) -0.013(2)
C48 0.065(4) 0.031(3) 0.036(3) -0.015(2) -0.003(3) -0.011(3)
C49 0.089(5) 0.030(3) 0.050(4) -0.019(3) -0.014(3) -0.008(3)
C50 0.095(5) 0.025(3) 0.039(3) -0.005(2) -0.016(3) -0.019(3)
C51 0.075(4) 0.032(3) 0.027(3) -0.005(2) -0.003(3) -0.026(3)
C61 0.142(10) 0.240(15) 0.121(9) -0.019(9) 0.058(8) -0.126(11)
O21A 0.032(5) 0.182(16) 0.045(7) -0.012(8) 0.006(5) -0.023(7)
O21B 0.066(8) 0.21(2) 0.097(13) 0.034(12) 0.019(9) -0.046(11)
Cl1 0.0346(6) 0.0293(6) 0.0180(5) -0.0047(4) 0.0059(4) -0.0087(5)
O2 0.0324(16) 0.0314(16) 0.0206(15) -0.0061(13) 0.0078(13) -0.0060(14)
O3 0.0264(15) 0.0345(17) 0.0235(16) -0.0048(13) 0.0028(12) -0.0054(13)
O4 0.069(2) 0.0397(19) 0.039(2) -0.0074(16) 0.0181(17) -0.0287(18)
O5 0.0434(19) 0.047(2) 0.0189(16) -0.0105(14) -0.0017(14) -0.0029(16)
Cl2 0.0362(6) 0.0482(7) 0.0418(7) -0.0252(6) 0.0085(5) -0.0205(5)
O6 0.118(4) 0.045(2) 0.051(3) -0.009(2) 0.006(2) -0.021(2)
O7 0.063(3) 0.098(3) 0.079(3) -0.047(3) 0.034(2) -0.055(3)
O8 0.084(3) 0.147(5) 0.059(3) -0.063(3) 0.017(2) -0.071(3)
O9 0.043(2) 0.059(2) 0.083(3) -0.039(2) 0.011(2) -0.0090(19)
C62 0.059(4) 0.057(4) 0.074(4) -0.002(3) -0.021(3) -0.028(3)
Cl4A 0.243(8) 0.139(6) 0.123(5) 0.037(4) -0.118(6) -0.145(7)
Cl4B 0.072(2) 0.058(2) 0.098(3) -0.006(2) -0.045(2) -0.034(2)
Cl5 0.0598(9) 0.0487(8) 0.0771(10) -0.0283(7) 0.0123(7) -0.0248(7)
Cl6A 0.047(3) 0.045(5) 0.057(4) -0.025(3) -0.004(2) -0.015(4)
Cl6B 0.079(9) 0.049(5) 0.068(7) -0.018(4) -0.032(6) -0.010(5)
C63 0.047(3) 0.050(3) 0.048(3) -0.018(3) 0.000(2) -0.018(3)
Cl7A 0.092(5) 0.119(7) 0.075(5) -0.057(5) 0.001(3) -0.031(4)
Cl7B 0.069(3) 0.088(5) 0.054(3) -0.035(3) 0.001(2) -0.028(3)
Cl8 0.0412(7) 0.0623(9) 0.0750(10) -0.0243(8) -0.0002(7) -0.0139(7)
Cl9 0.0431(8) 0.0501(9) 0.1331(16) -0.0385(10) -0.0066(9) -0.0125(7)
Cl3A 0.0287(18) 0.036(2) 0.0099(10) -0.0112(13) 0.0019(10) -0.0197(15)
O11A 0.071(7) 0.048(6) 0.051(5) -0.012(5) -0.018(5) -0.036(6)
O12A 0.060(5) 0.012(3) 0.058(5) -0.004(3) 0.041(4) 0.001(3)
Cl3B 0.040(3) 0.045(3) 0.177(7) 0.048(4) -0.004(4) -0.017(3)
O11B 0.094(13) 0.159(19) 0.26(3) 0.170(18) -0.090(17) -0.033(14)
O12B 0.032(6) 0.39(3) 0.100(11) 0.024(14) 0.029(7) -0.069(13)
O13 0.067(3) 0.057(2) 0.053(2) -0.0093(19) 0.021(2) -0.037(2)

loop_
_atom_type_symbol
_atom_type_description
_atom_type_scat_dispersion_real
_atom_type_scat_dispersion_imag
_atom_type_scat_source
C C 0.0033 0.0016 'International Tables Vol C Tables 4.2.6.8 and 6.1.1.4'
H H 0.0000 0.0000 'International Tables Vol C Tables 4.2.6.8 and 6.1.1.4'
N N 0.0061 0.0033 'International Tables Vol C Tables 4.2.6.8 and 6.1.1.4'
O O 0.0106 0.0060 'International Tables Vol C Tables 4.2.6.8 and 6.1.1.4'
Cl Cl 0.1484 0.1585 'International Tables Vol C Tables 4.2.6.8 and 6.1.1.4'
La La -0.2871 2.4523 'International Tables Vol C Tables 4.2.6.8 and 6.1.1.4'

loop_
_geom_angle_atom_site_label_1
_geom_angle_atom_site_label_2
_geom_angle_atom_site_label_3
_geom_angle
O1 La O2 92.87(10)
O1 La N5 73.38(11)
O2 La N5 127.50(9)
O1 La N2 139.15(12)
O2 La N2 76.14(9)
N5 La N2 82.50(10)
O1 La N1 131.94(10)
O2 La N1 132.71(9)
N5 La N1 66.84(10)
N2 La N1 60.37(10)
O1 La N7 75.98(11)
O2 La N7 161.43(9)
N5 La N7 64.02(10)
N2 La N7 121.95(10)
N1 La N7 63.13(10)
O1 La N3 89.60(12)
O2 La N3 106.44(9)
N5 La N3 123.35(10)
N2 La N3 131.23(10)
N1 La N3 90.45(10)
N7 La N3 59.45(10)
O1 La N4 134.08(11)
O2 La N4 69.01(10)
N5 La N4 150.84(10)
N2 La N4 78.88(10)
N1 La N4 84.42(10)
N7 La N4 108.10(11)
N3 La N4 58.77(10)
O1 La O3 66.21(10)
O2 La O3 50.60(8)
N5 La O3 138.96(10)
N2 La O3 124.73(9)
N1 La O3 150.81(9)
N7 La O3 110.85(9)
N3 La O3 64.56(9)
N4 La O3 70.05(10)
O1 La N6 72.31(12)
O2 La N6 69.18(9)
N5 La N6 58.33(10)
N2 La N6 66.98(11)
N1 La N6 106.27(10)
N7 La N6 119.67(10)
N3 La N6 160.82(11)
N4 La N6 130.83(11)
O3 La N6 101.20(10)
O1 La Cl1 77.34(8)
O2 La Cl1 25.12(6)
N5 La Cl1 137.11(7)
N2 La Cl1 100.77(7)
N1 La Cl1 150.59(7)
N7 La Cl1 136.31(7)
N3 La Cl1 86.54(7)
N4 La Cl1 69.05(8)
O3 La Cl1 25.60(6)
N6 La Cl1 83.35(7)
C2 N1 C6 118.2(3)
C2 N1 La 118.6(3)
C6 N1 La 122.2(2)
C11 N2 C7 117.7(4)
C11 N2 La 119.3(3)
C7 N2 La 122.8(3)
C22 N3 C26 119.0(4)
C22 N3 La 118.1(3)
C26 N3 La 121.9(3)
C31 N4 C27 116.7(4)
C31 N4 La 120.4(3)
C27 N4 La 120.5(3)
C46 N5 C42 118.8(3)
C46 N5 La 117.5(2)
C42 N5 La 117.2(2)
C51 N6 C47 117.0(4)
C51 N6 La 125.2(3)
C47 N6 La 116.4(3)
C21 N7 C41 108.2(3)
C21 N7 C1 109.3(4)
C41 N7 C1 109.4(3)
C21 N7 La 108.6(3)
C41 N7 La 112.2(2)
C1 N7 La 109.1(2)
N7 C1 C2 112.2(3)
N1 C2 C3 122.5(4)
N1 C2 C1 117.2(4)
C3 C2 C1 120.3(4)
C4 C3 C2 118.5(4)
C5 C4 C3 119.3(4)
C4 C5 C6 119.7(4)
N1 C6 C5 121.8(4)
N1 C6 C7 116.6(3)
C5 C6 C7 121.6(4)
N2 C7 C8 121.1(4)
N2 C7 C6 117.0(3)
C8 C7 C6 121.9(4)
C9 C8 C7 119.6(5)
C10 C9 C8 119.9(5)
C11 C10 C9 117.3(5)
N2 C11 C10 124.4(4)
N7 C21 C22 111.3(4)
N3 C22 C23 122.2(4)
N3 C22 C21 116.3(4)
C23 C22 C21 121.5(4)
C24 C23 C22 118.9(5)
C23 C24 C25 119.2(5)
C24 C25 C26 120.0(5)
N3 C26 C25 120.6(4)
N3 C26 C27 116.9(4)
C25 C26 C27 122.5(4)
N4 C27 C28 122.0(4)
N4 C27 C26 116.2(4)
C28 C27 C26 121.8(4)
C29 C28 C27 119.8(5)
C30 C29 C28 118.7(5)
C29 C30 C31 119.0(5)
N4 C31 C30 123.7(5)
N7 C41 C42 112.2(3)
N5 C42 C43 122.3(4)
N5 C42 C41 114.3(4)
C43 C42 C41 123.2(4)
C44 C43 C42 118.9(4)
C43 C44 C45 119.1(4)
C44 C45 C46 119.4(4)
N5 C46 C45 121.2(4)
N5 C46 C47 115.0(4)
C45 C46 C47 123.6(4)
N6 C47 C48 122.5(4)
N6 C47 C46 116.6(4)
C48 C47 C46 120.6(4)
C49 C48 C47 119.4(5)
C50 C49 C48 119.0(5)
C49 C50 C51 118.3(5)
N6 C51 C50 123.8(5)
O21B C61 O21A 42.7(12)
O21B O21A C61 57.2(19)
O21A O21B C61 80.0(19)
O5 Cl1 O4 111.0(2)
O5 Cl1 O2 109.56(19)
O4 Cl1 O2 110.0(2)
O5 Cl1 O3 110.35(18)
O4 Cl1 O3 110.6(2)
O2 Cl1 O3 105.15(17)
O5 Cl1 La 129.12(15)
O4 Cl1 La 119.75(15)
O2 Cl1 La 50.88(11)
O3 Cl1 La 54.60(12)
Cl1 O2 La 103.99(14)
Cl1 O3 La 99.80(14)
O7 Cl2 O8 111.1(3)
O7 Cl2 O9 111.0(3)
O8 Cl2 O9 112.1(3)
O7 Cl2 O6 109.2(3)
O8 Cl2 O6 107.0(3)
O9 Cl2 O6 106.2(3)
Cl6B C62 Cl4B 115.6(8)
Cl6B C62 Cl5 112.4(7)
Cl4B C62 Cl5 115.4(4)
Cl6B C62 Cl6A 7.2(13)
Cl4B C62 Cl6A 112.5(7)
Cl5 C62 Cl6A 109.7(6)
Cl6B C62 Cl4A 101.2(8)
Cl4B C62 Cl4A 31.9(3)
Cl5 C62 Cl4A 99.5(4)
Cl6A C62 Cl4A 95.3(7)
Cl4B Cl4A C62 59.9(6)
Cl4A Cl4B C62 88.2(5)
Cl9 C63 Cl8 110.2(3)
Cl9 C63 Cl7A 101.4(4)
Cl8 C63 Cl7A 108.9(5)
Cl9 C63 Cl7B 116.1(4)
Cl8 C63 Cl7B 112.4(5)
Cl7A C63 Cl7B 19.8(4)
Cl7B Cl7A C63 80(2)
Cl7A Cl7B C63 80(2)
O11A Cl3A O10A 107.8(7)
O11A Cl3A O12A 102.6(6)
O10A Cl3A O12A 116.9(7)
O11A Cl3A O13 109.9(7)
O10A Cl3A O13 111.6(5)
O12A Cl3A O13 107.5(5)
O12B Cl3B O10B 88(2)
O12B Cl3B O13 121.7(12)
O10B Cl3B O13 116(2)
O12B Cl3B O11B 128.0(15)
O10B Cl3B O11B 91(2)
O13 Cl3B O11B 105.4(11)
Cl3B O12B O10B 48.1(17)
Cl3B O10B O12B 44.1(14)
Cl3B O13 Cl3A 13.8(5)

loop_
_geom_bond_atom_site_label_1
_geom_bond_atom_site_label_2
_geom_bond_distance
La O1 2.492(3)
La O2 2.671(3)
La N5 2.688(3)
La N2 2.693(3)
La N1 2.704(3)
La N7 2.723(3)
La N3 2.729(3)
La N4 2.762(3)
La O3 2.763(3)
La N6 2.797(3)
La Cl1 3.3402(10)
N1 C2 1.351(5)
N1 C6 1.356(5)
N2 C11 1.345(6)
N2 C7 1.353(5)
N3 C22 1.340(5)
N3 C26 1.351(5)
N4 C31 1.342(6)
N4 C27 1.358(6)
N5 C46 1.349(5)
N5 C42 1.350(5)
N6 C51 1.340(6)
N6 C47 1.347(6)
N7 C21 1.484(6)
N7 C41 1.487(5)
N7 C1 1.491(6)
C1 C2 1.494(6)
C2 C3 1.395(6)
C3 C4 1.384(7)
C4 C5 1.376(7)
C5 C6 1.386(6)
C6 C7 1.491(6)
C7 C8 1.386(6)
C8 C9 1.382(8)
C9 C10 1.375(7)
C10 C11 1.374(6)
C21 C22 1.500(7)
C22 C23 1.388(6)
C23 C24 1.369(7)
C24 C25 1.371(8)
C25 C26 1.391(6)
C26 C27 1.483(6)
C27 C28 1.388(6)
C28 C29 1.373(7)
C29 C30 1.364(8)
C30 C31 1.383(7)
C41 C42 1.502(6)
C42 C43 1.382(6)
C43 C44 1.380(7)
C44 C45 1.384(7)
C45 C46 1.391(6)
C46 C47 1.488(6)
C47 C48 1.386(7)
C48 C49 1.382(8)
C49 C50 1.371(9)
C50 C51 1.391(8)
C61 O21B 1.277(19)
C61 O21A 1.50(2)
O21A O21B 1.03(3)
Cl1 O5 1.424(3)
Cl1 O4 1.427(4)
Cl1 O2 1.461(3)
Cl1 O3 1.465(3)
Cl2 O7 1.419(4)
Cl2 O8 1.418(4)
Cl2 O9 1.425(4)
Cl2 O6 1.446(4)
C62 Cl6B 1.70(2)
C62 Cl4B 1.698(8)
C62 Cl5 1.754(6)
C62 Cl6A 1.83(2)
C62 Cl4A 1.962(10)
Cl4A Cl4B 1.039(11)
C63 Cl9 1.751(5)
C63 Cl8 1.764(6)
C63 Cl7A 1.773(13)
C63 Cl7B 1.776(12)
Cl7A Cl7B 0.609(11)
Cl3A O11A 1.414(14)
Cl3A O10A 1.402(11)
Cl3A O12A 1.427(8)
Cl3A O13 1.451(6)
Cl3B O12B 1.215(13)
Cl3B O10B 1.30(4)
Cl3B O13 1.313(7)
Cl3B O11B 1.42(2)
O12B O10B 1.74(4)
